data_2238509
loop_
_publ_author_name
'El-Hiti, Gamal A.'
'Smith, Keith'
'Jones, Dyfyr Heulyn'
'Masmali, Ali'
'Kariuki, Benson M.'

_publ_section_title
;
 (<i>Z</i>)-<i>N</i>-(2,6-Diisopropylphenyl)-4-nitrobenzimidoyl chloride
;
_journal_issue 9
_journal_name_full 'Acta Crystallographica Section E'
_journal_page_first o1384
_journal_paper_doi 10.1107/S1600536813020862
_journal_volume 69
_journal_year 2013
_chemical_formula_iupac 'C19 H21 Cl N2 O2'
_chemical_formula_moiety 'C19 H21 Cl N2 O2'
_chemical_formula_sum 'C19 H21 Cl N2 O2'
_chemical_formula_weight 344.83
_chemical_name_systematic
;
(<i>Z</i>)-<i>N</i>-(2,6-Diisopropylphenyl)-4-nitrobenzimidoyl chloride
;
_space_group_IT_number 2
_symmetry_cell_setting triclinic
_symmetry_space_group_name_Hall '-P 1'
_symmetry_space_group_name_H-M 'P -1'
_atom_sites_solution_hydrogens geom
_atom_sites_solution_primary direct
_atom_sites_solution_secondary difmap
_audit_creation_method SHELXL-97
_cell_angle_alpha 75.568(2)
_cell_angle_beta 85.411(2)
_cell_angle_gamma 74.145(2)
_cell_formula_units_Z 2
_cell_length_a 8.2988(4)
_cell_length_b 10.4667(3)
_cell_length_c 10.9665(3)
_cell_measurement_reflns_used 3108
_cell_measurement_temperature 150(2)
_cell_measurement_theta_max 28.28
_cell_measurement_theta_min 2.84
_cell_volume 887.33(6)
_computing_cell_refinement '<i>DENZO</i>/<i>SCALEPACK</i> (Otwinowski & Minor, 1997)'
_computing_data_collection 'COLLECT (Nonius, 2000)'
_computing_data_reduction '<i>DENZO</i>/<i>SCALEPACK</i> (Otwinowski & Minor, 1997)'
_computing_molecular_graphics
;
ORTEP-99 for Windows (Farrugia, 2012) and Mercury (Macrae <i>et al.</i>,
2006)
;
_computing_publication_material
;
WinGX (Farrugia, 2012)
;
_computing_structure_refinement 'SHELXL97 (Sheldrick, 2008)'
_computing_structure_solution 'SIR92 (Altomare <i>et al.</i>, 1993)'
_diffrn_ambient_temperature 150(2)
_diffrn_measured_fraction_theta_full 0.989
_diffrn_measured_fraction_theta_max 0.962
_diffrn_measurement_device_type 'Nonius KappaCCD'
_diffrn_measurement_method '\w and \f scans'
_diffrn_radiation_monochromator graphite
_diffrn_radiation_source 'fine-focus sealed tube'
_diffrn_radiation_type MoK\a
_diffrn_radiation_wavelength 0.71073
_diffrn_reflns_av_R_equivalents 0.0339
_diffrn_reflns_av_sigmaI/netI 0.0566
_diffrn_reflns_limit_h_max 10
_diffrn_reflns_limit_h_min -11
_diffrn_reflns_limit_k_max 13
_diffrn_reflns_limit_k_min -13
_diffrn_reflns_limit_l_max 14
_diffrn_reflns_limit_l_min -14
_diffrn_reflns_number 6021
_diffrn_reflns_theta_full 26.00
_diffrn_reflns_theta_max 28.28
_diffrn_reflns_theta_min 2.84
_exptl_absorpt_coefficient_mu 0.229
_exptl_absorpt_correction_T_max 0.9665
_exptl_absorpt_correction_T_min 0.9243
_exptl_absorpt_correction_type multi-scan
_exptl_absorpt_process_details '(<i>DENZO</i>/<i>SCALEPACK</i>; Otwinowski & Minor, 1997)'
_exptl_crystal_colour yellow
_exptl_crystal_density_diffrn 1.291
_exptl_crystal_density_method 'not measured'
_exptl_crystal_description block
_exptl_crystal_F_000 364
_exptl_crystal_size_max 0.35
_exptl_crystal_size_mid 0.20
_exptl_crystal_size_min 0.15
_refine_diff_density_max 0.324
_refine_diff_density_min -0.412
_refine_ls_extinction_coef 0.094(10)
_refine_ls_extinction_expression Fc^*^=kFc[1+0.001xFc^2^\l^3^/sin(2\q)]^-1/4^
_refine_ls_extinction_method 'SHELXL97 (Sheldrick, 2008)'
_refine_ls_goodness_of_fit_ref 1.057
_refine_ls_hydrogen_treatment constr
_refine_ls_matrix_type full
_refine_ls_number_parameters 222
_refine_ls_number_reflns 4232
_refine_ls_number_restraints 0
_refine_ls_restrained_S_all 1.057
_refine_ls_R_factor_all 0.0879
_refine_ls_R_factor_gt 0.0616
_refine_ls_shift/su_max 0.005
_refine_ls_shift/su_mean 0.000
_refine_ls_structure_factor_coef Fsqd
_refine_ls_weighting_details 'calc w=1/[\s^2^(Fo^2^)+(0.0765P)^2^+0.5890P] where P=(Fo^2^+2Fc^2^)/3'
_refine_ls_weighting_scheme calc
_refine_ls_wR_factor_gt 0.1476
_refine_ls_wR_factor_ref 0.1732
_reflns_number_gt 3108
_reflns_number_total 4232
_reflns_threshold_expression I>2\s(I)
_cod_data_source_file is5293.cif
_cod_data_source_block I
_cod_database_code 2238509
_cod_database_fobs_code 2238509

loop_
_symmetry_equiv_pos_as_xyz
'x, y, z'
'-x, -y, -z'

loop_
_atom_site_type_symbol
_atom_site_label
_atom_site_fract_x
_atom_site_fract_y
_atom_site_fract_z
_atom_site_U_iso_or_equiv
_atom_site_adp_type
_atom_site_calc_flag
_atom_site_refinement_flags
_atom_site_occupancy
_atom_site_symmetry_multiplicity
C C1 0.2830(3) 0.0882(2) 1.0555(2) 0.0319(5) Uani d . 1 1
C C2 0.2874(3) 0.0814(2) 0.9309(2) 0.0343(5) Uani d . 1 1
H H2 0.2496 0.0132 0.9075 0.041 Uiso calc R 1 1
C C3 0.3483(3) 0.1763(2) 0.8410(2) 0.0299(5) Uani d . 1 1
H H3 0.3551 0.1720 0.7552 0.036 Uiso calc R 1 1
C C4 0.3996(2) 0.27816(19) 0.87595(19) 0.0234(4) Uani d . 1 1
C C5 0.3944(3) 0.2816(2) 1.0028(2) 0.0277(5) Uani d . 1 1
H H5 0.4310 0.3500 1.0269 0.033 Uiso calc R 1 1
C C6 0.3360(3) 0.1857(2) 1.0938(2) 0.0320(5) Uani d . 1 1
H H6 0.3326 0.1873 1.1803 0.038 Uiso calc R 1 1
C C7 0.4587(3) 0.3856(2) 0.78235(18) 0.0237(4) Uani d . 1 1
C C8 0.5521(3) 0.5859(2) 0.72503(18) 0.0239(4) Uani d . 1 1
C C9 0.7254(3) 0.5618(2) 0.70425(19) 0.0259(4) Uani d . 1 1
C C10 0.7851(3) 0.6667(2) 0.6259(2) 0.0306(5) Uani d . 1 1
H H10 0.9022 0.6527 0.6104 0.037 Uiso calc R 1 1
C C11 0.6771(3) 0.7907(2) 0.5702(2) 0.0317(5) Uani d . 1 1
H H11 0.7201 0.8614 0.5180 0.038 Uiso calc R 1 1
C C12 0.5055(3) 0.8114(2) 0.5911(2) 0.0306(5) Uani d . 1 1
H H12 0.4321 0.8961 0.5513 0.037 Uiso calc R 1 1
C C13 0.4386(3) 0.7111(2) 0.6689(2) 0.0267(5) Uani d . 1 1
C C14 0.8468(3) 0.4269(2) 0.7645(2) 0.0307(5) Uani d . 1 1
H H14 0.7792 0.3633 0.8100 0.037 Uiso calc R 1 1
C C15 0.9545(3) 0.3613(3) 0.6651(3) 0.0427(6) Uani d . 1 1
H H15A 0.8819 0.3544 0.6022 0.064 Uiso calc R 1 1
H H15B 1.0214 0.2697 0.7057 0.064 Uiso calc R 1 1
H H15C 1.0293 0.4178 0.6239 0.064 Uiso calc R 1 1
C C16 0.9550(3) 0.4460(3) 0.8613(2) 0.0406(6) Uani d . 1 1
H H16A 1.0282 0.5032 0.8185 0.061 Uiso calc R 1 1
H H16B 1.0235 0.3566 0.9054 0.061 Uiso calc R 1 1
H H16C 0.8827 0.4905 0.9222 0.061 Uiso calc R 1 1
C C17 0.2510(3) 0.7304(2) 0.6917(2) 0.0308(5) Uani d . 1 1
H H17 0.2250 0.6450 0.6838 0.037 Uiso calc R 1 1
C C18 0.2005(3) 0.7468(3) 0.8252(3) 0.0446(6) Uani d . 1 1
H H18A 0.2680 0.6693 0.8861 0.067 Uiso calc R 1 1
H H18B 0.0816 0.7497 0.8397 0.067 Uiso calc R 1 1
H H18C 0.2195 0.8320 0.8353 0.067 Uiso calc R 1 1
C C19 0.1440(3) 0.8492(3) 0.5950(3) 0.0438(6) Uani d . 1 1
H H19A 0.1614 0.9356 0.6032 0.066 Uiso calc R 1 1
H H19B 0.0255 0.8510 0.6101 0.066 Uiso calc R 1 1
H H19C 0.1766 0.8370 0.5099 0.066 Uiso calc R 1 1
N N1 0.2200(3) -0.0141(2) 1.1512(2) 0.0457(6) Uani d . 1 1
N N2 0.4892(2) 0.48451(17) 0.81255(16) 0.0246(4) Uani d . 1 1
O O1 0.1607(3) -0.0925(2) 1.1148(2) 0.0716(7) Uani d . 1 1
O O2 0.2325(3) -0.0162(2) 1.2616(2) 0.0651(6) Uani d . 1 1
Cl Cl1 0.48157(10) 0.36574(7) 0.62743(5) 0.0461(2) Uani d . 1 1

loop_
_atom_site_aniso_label
_atom_site_aniso_U_11
_atom_site_aniso_U_22
_atom_site_aniso_U_33
_atom_site_aniso_U_12
_atom_site_aniso_U_13
_atom_site_aniso_U_23
C1 0.0304(11) 0.0202(10) 0.0391(12) -0.0059(8) 0.0081(9) 0.0008(9)
C2 0.0350(12) 0.0224(10) 0.0473(14) -0.0115(9) 0.0001(10) -0.0074(9)
C3 0.0334(11) 0.0270(11) 0.0312(11) -0.0100(9) 0.0017(9) -0.0085(9)
C4 0.0235(10) 0.0192(9) 0.0265(10) -0.0061(7) 0.0001(8) -0.0031(8)
C5 0.0318(11) 0.0257(10) 0.0269(10) -0.0105(8) 0.0008(9) -0.0056(8)
C6 0.0360(12) 0.0272(11) 0.0284(11) -0.0063(9) 0.0046(9) -0.0023(9)
C7 0.0267(10) 0.0229(9) 0.0205(9) -0.0056(8) -0.0003(8) -0.0043(7)
C8 0.0308(11) 0.0219(9) 0.0210(9) -0.0102(8) 0.0014(8) -0.0056(7)
C9 0.0302(11) 0.0233(10) 0.0249(10) -0.0092(8) 0.0009(8) -0.0050(8)
C10 0.0328(11) 0.0293(11) 0.0304(11) -0.0125(9) 0.0025(9) -0.0045(9)
C11 0.0396(12) 0.0267(11) 0.0296(11) -0.0154(9) 0.0027(9) -0.0017(8)
C12 0.0359(12) 0.0241(10) 0.0296(11) -0.0086(9) -0.0027(9) -0.0010(8)
C13 0.0312(11) 0.0247(10) 0.0260(10) -0.0095(8) 0.0000(8) -0.0070(8)
C14 0.0301(11) 0.0264(11) 0.0326(11) -0.0076(9) 0.0018(9) -0.0018(9)
C15 0.0432(14) 0.0384(13) 0.0435(14) -0.0016(11) -0.0010(11) -0.0143(11)
C16 0.0391(13) 0.0400(13) 0.0367(13) -0.0010(10) -0.0049(11) -0.0070(10)
C17 0.0302(11) 0.0239(10) 0.0377(12) -0.0081(8) -0.0002(9) -0.0051(9)
C18 0.0389(14) 0.0480(15) 0.0462(15) -0.0086(11) 0.0087(11) -0.0156(12)
C19 0.0318(12) 0.0367(13) 0.0554(16) -0.0076(10) -0.0063(11) 0.0028(11)
N1 0.0472(13) 0.0264(10) 0.0566(15) -0.0112(9) 0.0153(11) -0.0006(10)
N2 0.0272(9) 0.0228(8) 0.0239(8) -0.0092(7) 0.0009(7) -0.0035(7)
O1 0.0921(18) 0.0478(12) 0.0828(17) -0.0473(12) 0.0134(14) -0.0024(11)
O2 0.0942(17) 0.0485(12) 0.0469(12) -0.0290(12) 0.0254(12) 0.0019(9)
Cl1 0.0793(5) 0.0479(4) 0.0234(3) -0.0365(3) 0.0067(3) -0.0110(2)

loop_
_atom_type_symbol
_atom_type_description
_atom_type_scat_dispersion_real
_atom_type_scat_dispersion_imag
_atom_type_scat_source
C C 0.0033 0.0016 'International Tables Vol C Tables 4.2.6.8 and 6.1.1.4'
H H 0.0000 0.0000 'International Tables Vol C Tables 4.2.6.8 and 6.1.1.4'
N N 0.0061 0.0033 'International Tables Vol C Tables 4.2.6.8 and 6.1.1.4'
O O 0.0106 0.0060 'International Tables Vol C Tables 4.2.6.8 and 6.1.1.4'
Cl Cl 0.1484 0.1585 'International Tables Vol C Tables 4.2.6.8 and 6.1.1.4'

loop_
_geom_angle_atom_site_label_1
_geom_angle_atom_site_label_2
_geom_angle_atom_site_label_3
_geom_angle
C6 C1 C2 122.8(2)
C6 C1 N1 118.8(2)
C2 C1 N1 118.4(2)
C1 C2 C3 118.5(2)
C1 C2 H2 120.7
C3 C2 H2 120.7
C2 C3 C4 120.3(2)
C2 C3 H3 119.9
C4 C3 H3 119.9
C3 C4 C5 119.64(19)
C3 C4 C7 122.22(19)
C5 C4 C7 118.14(18)
C6 C5 C4 120.5(2)
C6 C5 H5 119.7
C4 C5 H5 119.7
C1 C6 C5 118.2(2)
C1 C6 H6 120.9
C5 C6 H6 120.9
N2 C7 C4 121.94(18)
N2 C7 Cl1 122.36(16)
C4 C7 Cl1 115.70(15)
C9 C8 C13 122.16(19)
C9 C8 N2 118.85(17)
C13 C8 N2 118.84(18)
C10 C9 C8 117.86(19)
C10 C9 C14 120.20(19)
C8 C9 C14 121.94(18)
C11 C10 C9 121.3(2)
C11 C10 H10 119.3
C9 C10 H10 119.3
C10 C11 C12 119.7(2)
C10 C11 H11 120.2
C12 C11 H11 120.2
C11 C12 C13 121.6(2)
C11 C12 H12 119.2
C13 C12 H12 119.2
C12 C13 C8 117.3(2)
C12 C13 C17 122.60(19)
C8 C13 C17 120.03(18)
C9 C14 C16 110.82(19)
C9 C14 C15 111.36(19)
C16 C14 C15 111.3(2)
C9 C14 H14 107.7
C16 C14 H14 107.7
C15 C14 H14 107.7
C14 C15 H15A 109.5
C14 C15 H15B 109.5
H15A C15 H15B 109.5
C14 C15 H15C 109.5
H15A C15 H15C 109.5
H15B C15 H15C 109.5
C14 C16 H16A 109.5
C14 C16 H16B 109.5
H16A C16 H16B 109.5
C14 C16 H16C 109.5
H16A C16 H16C 109.5
H16B C16 H16C 109.5
C13 C17 C18 111.42(19)
C13 C17 C19 113.50(19)
C18 C17 C19 110.2(2)
C13 C17 H17 107.1
C18 C17 H17 107.1
C19 C17 H17 107.1
C17 C18 H18A 109.5
C17 C18 H18B 109.5
H18A C18 H18B 109.5
C17 C18 H18C 109.5
H18A C18 H18C 109.5
H18B C18 H18C 109.5
C17 C19 H19A 109.5
C17 C19 H19B 109.5
H19A C19 H19B 109.5
C17 C19 H19C 109.5
H19A C19 H19C 109.5
H19B C19 H19C 109.5
O2 N1 O1 124.1(2)
O2 N1 C1 118.0(2)
O1 N1 C1 117.9(2)
C7 N2 C8 122.75(18)

loop_
_geom_bond_atom_site_label_1
_geom_bond_atom_site_label_2
_geom_bond_distance
C1 C6 1.379(3)
C1 C2 1.382(3)
C1 N1 1.477(3)
C2 C3 1.386(3)
C2 H2 0.9500
C3 C4 1.393(3)
C3 H3 0.9500
C4 C5 1.397(3)
C4 C7 1.485(3)
C5 C6 1.388(3)
C5 H5 0.9500
C6 H6 0.9500
C7 N2 1.254(3)
C7 Cl1 1.752(2)
C8 C9 1.400(3)
C8 C13 1.414(3)
C8 N2 1.427(3)
C9 C10 1.396(3)
C9 C14 1.520(3)
C10 C11 1.385(3)
C10 H10 0.9500
C11 C12 1.390(3)
C11 H11 0.9500
C12 C13 1.391(3)
C12 H12 0.9500
C13 C17 1.522(3)
C14 C16 1.526(3)
C14 C15 1.529(3)
C14 H14 1.0000
C15 H15A 0.9800
C15 H15B 0.9800
C15 H15C 0.9800
C16 H16A 0.9800
C16 H16B 0.9800
C16 H16C 0.9800
C17 C18 1.529(4)
C17 C19 1.533(3)
C17 H17 1.0000
C18 H18A 0.9800
C18 H18B 0.9800
C18 H18C 0.9800
C19 H19A 0.9800
C19 H19B 0.9800
C19 H19C 0.9800
N1 O2 1.218(3)
N1 O1 1.221(3)

loop_
_geom_hbond_atom_site_label_D
_geom_hbond_atom_site_label_H
_geom_hbond_atom_site_label_A
_geom_hbond_site_symmetry_A
_geom_hbond_distance_DH
_geom_hbond_distance_HA
_geom_hbond_distance_DA
_geom_hbond_angle_DHA
_geom_hbond_publ_flag
C6 H6 Cg2 2_667 0.95 2.67 3.511(2) 147 y
C16 H16B Cg1 1_655 0.98 2.79 3.663(3) 149 y
